data_7216674
loop_
_publ_author_name
'Zhao, Tingting'
'Zhang, Lirong'
'Wang, Dongmei'
'Li, Guanghua'
'Huo, Qisheng'
'Liu, Yunling'

_publ_section_title
;
 Rational design and synthesis of a series of 3D lanthanide metal--organic
 frameworks with different structures driven by reaction conditions
;
_journal_issue 44
_journal_name_full CrystEngComm
_journal_page_first 10181
_journal_paper_doi 10.1039/C4CE00858H
_journal_volume 16
_journal_year 2014
_chemical_formula_moiety 'C8 H5 K N4 O10.50 Pr S2'
_chemical_formula_sum 'C8 H5 K N4 O10.5 Pr S2'
_chemical_formula_weight 569.29
_chemical_melting_point ?
_chemical_name_systematic
; 
 ? 
;
_space_group_IT_number 15
_symmetry_cell_setting monoclinic
_symmetry_space_group_name_Hall '-C 2yc'
_symmetry_space_group_name_H-M 'C 1 2/c 1'
_atom_sites_solution_hydrogens geom
_atom_sites_solution_primary direct
_atom_sites_solution_secondary difmap
_audit_creation_method SHELXL-97
_cell_angle_alpha 90.00
_cell_angle_beta 91.5050(10)
_cell_angle_gamma 90.00
_cell_formula_units_Z 8
_cell_length_a 18.1389(14)
_cell_length_b 8.3629(6)
_cell_length_c 20.4829(15)
_cell_measurement_reflns_used 2749
_cell_measurement_temperature 296(2)
_cell_measurement_theta_max 25.07
_cell_measurement_theta_min 1.99
_cell_volume 3106.1(4)
_computing_cell_refinement 'Bruker SMART'
_computing_data_collection 'Bruker SMART'
_computing_data_reduction 'Bruker SAINT'
_computing_molecular_graphics SHELXP-97
_computing_publication_material SHELXTL
_computing_structure_refinement 'SHELXL-97 (Sheldrick, 1997)'
_computing_structure_solution 'SHELXS-97 (Sheldrick, 1990)'
_diffrn_ambient_temperature 296(2)
_diffrn_detector_area_resol_mean 9.00cm
_diffrn_measured_fraction_theta_full 0.999
_diffrn_measured_fraction_theta_max 0.999
_diffrn_measurement_device_type 'CCD area detector'
_diffrn_measurement_method 'phi and omega scans'
_diffrn_radiation_monochromator graphite
_diffrn_radiation_source 'fine-focus sealed tube'
_diffrn_radiation_type MoK\a
_diffrn_radiation_wavelength 0.71073
_diffrn_reflns_av_R_equivalents 0.0164
_diffrn_reflns_av_sigmaI/netI 0.0186
_diffrn_reflns_limit_h_max 19
_diffrn_reflns_limit_h_min -21
_diffrn_reflns_limit_k_max 9
_diffrn_reflns_limit_k_min -9
_diffrn_reflns_limit_l_max 16
_diffrn_reflns_limit_l_min -24
_diffrn_reflns_number 7705
_diffrn_reflns_theta_full 25.07
_diffrn_reflns_theta_max 25.07
_diffrn_reflns_theta_min 1.99
_diffrn_standards_decay_% none
_diffrn_standards_interval_count none
_diffrn_standards_interval_time none
_diffrn_standards_number none
_exptl_absorpt_coefficient_mu 3.742
_exptl_absorpt_correction_T_max 0.4314
_exptl_absorpt_correction_T_min 0.3357
_exptl_absorpt_correction_type empirical
_exptl_absorpt_process_details SADABS
_exptl_crystal_colour COLORLESS
_exptl_crystal_density_diffrn 2.435
_exptl_crystal_density_meas ?
_exptl_crystal_density_method 'not measured'
_exptl_crystal_description block
_exptl_crystal_F_000 2200
_exptl_crystal_size_max 0.24
_exptl_crystal_size_mid 0.21
_exptl_crystal_size_min 0.19
_refine_diff_density_max 0.596
_refine_diff_density_min -0.377
_refine_diff_density_rms 0.076
_refine_ls_extinction_method none
_refine_ls_goodness_of_fit_ref 1.053
_refine_ls_hydrogen_treatment none
_refine_ls_matrix_type full
_refine_ls_number_parameters 255
_refine_ls_number_reflns 2749
_refine_ls_number_restraints 11
_refine_ls_restrained_S_all 1.127
_refine_ls_R_factor_all 0.0226
_refine_ls_R_factor_gt 0.0196
_refine_ls_shift/su_max 0.001
_refine_ls_shift/su_mean 0.000
_refine_ls_structure_factor_coef Fsqd
_refine_ls_weighting_details 'calc w=1/[\s^2^(Fo^2^)+(0.0168P)^2^+9.0801P] where P=(Fo^2^+2Fc^2^)/3'
_refine_ls_weighting_scheme calc
_refine_ls_wR_factor_gt 0.0430
_refine_ls_wR_factor_ref 0.0446
_reflns_number_gt 2457
_reflns_number_total 2749
_reflns_threshold_expression >2sigma(I)
_cod_data_source_file c4ce00858h2.cif
_cod_data_source_block compound3
_cod_depositor_comments
;
The following automatic conversions were performed:

'_chemical_melting_point' value 'not measured' was changed to '?' -
the value is undefined or not given.

Automatic conversion script
Id: cif_fix_values 2281 2013-09-26 08:29:07Z andrius 

 Adding full bibliography for 7216672--7216683.cif.

The following automatic conversions were performed:

'_exptl_crystal_density_meas' value 'none' was changed to '?' - the
value is perceived as not measured.

Automatic conversion script
Id: cif_fix_values 3008 2015-01-20 13:52:24Z robertas 
;
_cod_original_sg_symbol_H-M c2/c
_cod_original_formula_sum 'C8 H5 K N4 O10.50 Pr S2'
_cod_database_code 7216674

loop_
_symmetry_equiv_pos_as_xyz
'x, y, z'
'-x, y, -z+1/2'
'x+1/2, y+1/2, z'
'-x+1/2, y+1/2, -z+1/2'
'-x, -y, -z'
'x, -y, z-1/2'
'-x+1/2, -y+1/2, -z'
'x+1/2, -y+1/2, z-1/2'

loop_
_atom_site_label
_atom_site_type_symbol
_atom_site_fract_x
_atom_site_fract_y
_atom_site_fract_z
_atom_site_U_iso_or_equiv
_atom_site_adp_type
_atom_site_occupancy
_atom_site_symmetry_multiplicity
_atom_site_calc_flag
_atom_site_refinement_flags
Pr1 Pr 0.207137(9) 0.006298(18) 0.479599(8) 0.01452(7) Uani 1 1 d .
K1 K 0.00474(4) -0.00451(9) 0.59897(4) 0.03020(18) Uani 1 1 d D
S1 S 0.15466(6) -0.44831(13) 0.21118(5) 0.0376(2) Uani 1 1 d .
S2 S -0.02442(5) -0.49862(10) 0.62711(5) 0.0304(2) Uani 1 1 d .
O1 O 0.13093(12) -0.1136(3) 0.38012(11) 0.0247(5) Uani 1 1 d .
O2 O 0.25161(12) -0.1542(3) 0.38693(10) 0.0224(5) Uani 1 1 d .
O3 O 0.28218(13) -0.5265(3) 0.40228(11) 0.0267(5) Uani 1 1 d .
O4 O 0.36572(14) -0.4394(4) 0.33255(12) 0.0429(7) Uani 1 1 d .
O5 O 0.10447(13) -0.1625(3) 0.52074(11) 0.0263(5) Uani 1 1 d .
O6 O 0.17754(12) -0.3595(3) 0.49250(11) 0.0260(5) Uani 1 1 d .
O7 O 0.18591(11) -0.6880(3) 0.52124(11) 0.0215(5) Uani 1 1 d .
O8 O 0.08706(12) -0.8361(2) 0.50226(11) 0.0229(5) Uani 1 1 d .
O9 O 0.19149(16) 0.1997(3) 0.38654(12) 0.0351(6) Uani 1 1 d D
N1 N 0.13378(15) -0.3046(3) 0.26174(13) 0.0253(6) Uani 1 1 d .
N2 N 0.22883(18) -0.5154(4) 0.24914(14) 0.0331(8) Uani 1 1 d .
N3 N 0.02258(15) -0.3543(3) 0.59530(13) 0.0233(6) Uani 1 1 d .
N4 N 0.01693(15) -0.6489(3) 0.59352(14) 0.0243(6) Uani 1 1 d .
C1 C 0.18559(17) -0.3048(4) 0.30887(15) 0.0182(7) Uani 1 1 d .
C2 C 0.23948(18) -0.4261(4) 0.30162(15) 0.0201(7) Uani 1 1 d .
C3 C 0.18857(17) -0.1811(4) 0.36180(15) 0.0184(7) Uani 1 1 d .
C4 C 0.30279(18) -0.4646(4) 0.34909(15) 0.0212(7) Uani 1 1 d .
C5 C 0.07319(16) -0.4187(4) 0.55755(14) 0.0161(6) Uani 1 1 d .
C6 C 0.06973(16) -0.5893(4) 0.55698(15) 0.0175(6) Uani 1 1 d .
C7 C 0.12221(17) -0.3063(4) 0.52078(14) 0.0175(7) Uani 1 1 d .
C8 C 0.11742(16) -0.7113(4) 0.52325(15) 0.0170(7) Uani 1 1 d .
O1W O -0.08534(18) -0.1956(4) 0.71620(14) 0.0538(8) Uani 1 1 d D
O2W O 0.0000 0.0955(6) 0.7500 0.0760(17) Uani 1 2 d SD
H9A H 0.218(2) 0.294(4) 0.388(2) 0.080 Uiso 1 1 d D
H9B H 0.161(2) 0.191(5) 0.3499(17) 0.080 Uiso 1 1 d D
H1A H -0.105(2) -0.123(3) 0.7416(15) 0.080 Uiso 1 1 d D
H1B H -0.0512(14) -0.252(4) 0.7380(15) 0.080 Uiso 1 1 d D
H2 H -0.039(2) 0.167(5) 0.745(3) 0.080 Uiso 1 1 d D

loop_
_atom_site_aniso_label
_atom_site_aniso_U_11
_atom_site_aniso_U_22
_atom_site_aniso_U_33
_atom_site_aniso_U_23
_atom_site_aniso_U_13
_atom_site_aniso_U_12
Pr1 0.01093(10) 0.01598(10) 0.01661(10) -0.00082(7) -0.00047(6) 0.00116(7)
K1 0.0187(4) 0.0232(4) 0.0487(5) -0.0043(3) 0.0007(3) 0.0028(3)
S1 0.0398(6) 0.0427(6) 0.0292(5) -0.0144(4) -0.0171(4) 0.0123(5)
S2 0.0261(5) 0.0236(4) 0.0424(5) 0.0026(4) 0.0184(4) 0.0013(4)
O1 0.0169(12) 0.0261(12) 0.0310(13) -0.0072(10) 0.0004(9) 0.0047(10)
O2 0.0171(12) 0.0260(13) 0.0239(12) -0.0058(10) -0.0017(9) 0.0015(9)
O3 0.0326(14) 0.0262(13) 0.0211(12) 0.0022(9) -0.0025(10) -0.0005(10)
O4 0.0204(14) 0.077(2) 0.0314(15) 0.0051(14) 0.0019(11) 0.0014(14)
O5 0.0300(14) 0.0140(12) 0.0353(14) 0.0008(10) 0.0082(10) -0.0023(10)
O6 0.0138(12) 0.0357(14) 0.0286(13) 0.0094(10) 0.0032(9) 0.0057(10)
O7 0.0101(12) 0.0206(12) 0.0339(13) -0.0040(10) 0.0005(9) 0.0013(9)
O8 0.0148(12) 0.0155(11) 0.0382(14) -0.0051(10) -0.0017(9) 0.0002(9)
O9 0.0498(18) 0.0263(14) 0.0284(14) 0.0040(11) -0.0121(12) -0.0110(12)
N1 0.0206(15) 0.0287(16) 0.0264(15) -0.0008(12) -0.0044(11) 0.0019(12)
N2 0.0379(19) 0.0367(18) 0.0243(16) -0.0105(13) -0.0090(14) 0.0141(14)
N3 0.0188(15) 0.0202(15) 0.0312(16) 0.0019(12) 0.0055(12) 0.0022(11)
N4 0.0192(15) 0.0182(14) 0.0360(17) 0.0011(12) 0.0067(12) -0.0015(11)
C1 0.0155(16) 0.0196(16) 0.0195(16) 0.0002(13) 0.0001(12) -0.0038(13)
C2 0.0204(17) 0.0236(17) 0.0164(16) 0.0004(13) 0.0005(12) 0.0014(14)
C3 0.0208(18) 0.0144(15) 0.0200(16) 0.0030(12) 0.0011(13) 0.0007(13)
C4 0.0221(18) 0.0236(17) 0.0177(16) -0.0030(13) -0.0022(13) 0.0059(14)
C5 0.0123(15) 0.0171(15) 0.0188(15) 0.0000(12) -0.0008(12) 0.0009(12)
C6 0.0135(16) 0.0160(16) 0.0230(16) 0.0015(13) -0.0017(12) -0.0007(12)
C7 0.0163(16) 0.0192(17) 0.0167(16) 0.0014(12) -0.0045(12) -0.0028(13)
C8 0.0146(17) 0.0140(16) 0.0223(16) 0.0050(13) -0.0021(12) 0.0022(12)
O1W 0.061(2) 0.060(2) 0.0403(17) -0.0088(15) -0.0045(14) 0.0056(17)
O2W 0.028(3) 0.041(3) 0.160(5) 0.000 0.008(3) 0.000

loop_
_atom_type_symbol
_atom_type_description
_atom_type_scat_dispersion_real
_atom_type_scat_dispersion_imag
_atom_type_scat_source
C C 0.0033 0.0016 'International Tables Vol C Tables 4.2.6.8 and 6.1.1.4'
H H 0.0000 0.0000 'International Tables Vol C Tables 4.2.6.8 and 6.1.1.4'
N N 0.0061 0.0033 'International Tables Vol C Tables 4.2.6.8 and 6.1.1.4'
O O 0.0106 0.0060 'International Tables Vol C Tables 4.2.6.8 and 6.1.1.4'
S S 0.1246 0.1234 'International Tables Vol C Tables 4.2.6.8 and 6.1.1.4'
K K 0.2009 0.2494 'International Tables Vol C Tables 4.2.6.8 and 6.1.1.4'
Pr Pr -0.2180 2.8214 'International Tables Vol C Tables 4.2.6.8 and 6.1.1.4'

loop_
_geom_angle_atom_site_label_1
_geom_angle_atom_site_label_2
_geom_angle_atom_site_label_3
_geom_angle
_geom_angle_site_symmetry_1
_geom_angle_site_symmetry_3
O3 Pr1 O7 85.51(8) 7_546 7_546
O3 Pr1 O2 141.47(7) 7_546 .
O7 Pr1 O2 93.23(7) 7_546 .
O3 Pr1 O6 76.12(8) 7_546 7_546
O7 Pr1 O6 69.35(7) 7_546 7_546
O2 Pr1 O6 67.58(7) . 7_546
O3 Pr1 O5 75.18(8) 7_546 .
O7 Pr1 O5 160.68(8) 7_546 .
O2 Pr1 O5 102.29(7) . .
O6 Pr1 O5 105.91(7) 7_546 .
O3 Pr1 O9 135.74(8) 7_546 .
O7 Pr1 O9 70.78(8) 7_546 .
O2 Pr1 O9 78.46(8) . .
O6 Pr1 O9 124.89(8) 7_546 .
O5 Pr1 O9 123.32(8) . .
O3 Pr1 O8 80.32(8) 7_546 1_565
O7 Pr1 O8 110.62(7) 7_546 1_565
O2 Pr1 O8 134.69(7) . 1_565
O6 Pr1 O8 156.38(7) 7_546 1_565
O5 Pr1 O8 65.85(7) . 1_565
O9 Pr1 O8 74.35(8) . 1_565
O3 Pr1 O1 145.59(8) 7_546 .
O7 Pr1 O1 128.85(7) 7_546 .
O2 Pr1 O1 51.31(7) . .
O6 Pr1 O1 114.38(7) 7_546 .
O5 Pr1 O1 70.43(7) . .
O9 Pr1 O1 67.10(8) . .
O8 Pr1 O1 84.60(7) 1_565 .
O3 Pr1 O7 68.35(7) 7_546 1_565
O7 Pr1 O7 62.72(8) 7_546 1_565
O2 Pr1 O7 143.09(7) . 1_565
O6 Pr1 O7 121.17(7) 7_546 1_565
O5 Pr1 O7 108.15(7) . 1_565
O9 Pr1 O7 67.61(8) . 1_565
O8 Pr1 O7 48.87(6) 1_565 1_565
O1 Pr1 O7 121.62(7) . 1_565
O3 Pr1 C3 150.98(8) 7_546 .
O7 Pr1 C3 113.77(8) 7_546 .
O2 Pr1 C3 25.76(8) . .
O6 Pr1 C3 90.18(8) 7_546 .
O5 Pr1 C3 84.48(8) . .
O9 Pr1 C3 72.96(8) . .
O8 Pr1 C3 110.15(8) 1_565 .
O1 Pr1 C3 25.72(8) . .
O7 Pr1 C3 139.08(7) 1_565 .
O3 Pr1 C8 71.32(8) 7_546 1_565
O7 Pr1 C8 87.15(8) 7_546 1_565
O2 Pr1 C8 147.17(8) . 1_565
O6 Pr1 C8 141.05(8) 7_546 1_565
O5 Pr1 C8 85.97(7) . 1_565
O9 Pr1 C8 70.70(8) . 1_565
O8 Pr1 C8 24.31(7) 1_565 1_565
O1 Pr1 C8 104.56(7) . 1_565
O7 Pr1 C8 24.67(7) 1_565 1_565
C3 Pr1 C8 128.32(8) . 1_565
O3 Pr1 K1 115.97(6) 7_546 5_556
O7 Pr1 K1 136.43(5) 7_546 5_556
O2 Pr1 K1 91.02(5) . 5_556
O6 Pr1 K1 149.25(6) 7_546 5_556
O5 Pr1 K1 55.62(6) . 5_556
O9 Pr1 K1 67.71(6) . 5_556
O8 Pr1 K1 45.18(5) 1_565 5_556
O1 Pr1 K1 39.79(5) . 5_556
O7 Pr1 K1 89.29(4) 1_565 5_556
C3 Pr1 K1 65.51(6) . 5_556
C8 Pr1 K1 67.32(6) 1_565 5_556
O1 K1 O4 138.94(8) 5_556 7_546
O1 K1 O5 151.11(8) 5_556 .
O4 K1 O5 69.65(8) 7_546 .
O1 K1 O8 114.96(7) 5_556 1_565
O4 K1 O8 89.01(7) 7_546 1_565
O5 K1 O8 58.62(6) . 1_565
O1 K1 O8 77.06(7) 5_556 5_546
O4 K1 O8 138.00(8) 7_546 5_546
O5 K1 O8 75.14(7) . 5_546
O8 K1 O8 91.77(6) 1_565 5_546
O1 K1 N3 118.00(8) 5_556 .
O4 K1 N3 75.52(9) 7_546 .
O5 K1 N3 55.93(7) . .
O8 K1 N3 114.14(7) 1_565 .
O8 K1 N3 65.97(7) 5_546 .
O1 K1 N4 73.12(7) 5_556 1_565
O4 K1 N4 97.25(9) 7_546 1_565
O5 K1 N4 113.69(7) . 1_565
O8 K1 N4 56.40(7) 1_565 1_565
O8 K1 N4 117.76(7) 5_546 1_565
N3 K1 N4 168.75(8) . 1_565
O1 K1 O2W 72.76(6) 5_556 .
O4 K1 O2W 66.18(6) 7_546 .
O5 K1 O2W 135.54(7) . .
O8 K1 O2W 124.29(8) 1_565 .
O8 K1 O2W 140.20(6) 5_546 .
N3 K1 O2W 106.83(10) . .
N4 K1 O2W 77.30(10) 1_565 .
O1 K1 O1W 66.18(8) 5_556 .
O4 K1 O1W 88.81(8) 7_546 .
O5 K1 O1W 121.58(8) . .
O8 K1 O1W 177.52(7) 1_565 .
O8 K1 O1W 90.65(7) 5_546 .
N3 K1 O1W 66.42(8) . .
N4 K1 O1W 122.74(8) 1_565 .
O2W K1 O1W 53.60(9) . .
O1 K1 O5 56.56(6) 5_556 5_556
O4 K1 O5 155.58(7) 7_546 5_556
O5 K1 O5 98.89(6) . 5_556
O8 K1 O5 66.86(6) 1_565 5_556
O8 K1 O5 51.09(6) 5_546 5_556
N3 K1 O5 116.78(7) . 5_556
N4 K1 O5 66.87(7) 1_565 5_556
O2W K1 O5 123.83(7) . 5_556
O1W K1 O5 115.23(7) . 5_556
O1 K1 K1 97.88(6) 5_556 5_556
O4 K1 K1 121.83(6) 7_546 5_556
O5 K1 K1 56.21(5) . 5_556
O8 K1 K1 46.54(5) 1_565 5_556
O8 K1 K1 45.23(5) 5_546 5_556
N3 K1 K1 89.70(6) . 5_556
N4 K1 K1 86.86(6) 1_565 5_556
O2W K1 K1 163.33(9) . 5_556
O1W K1 K1 135.88(6) . 5_556
O5 K1 K1 42.68(4) 5_556 5_556
O1 K1 Pr1 38.64(5) 5_556 5_556
O4 K1 Pr1 167.00(7) 7_546 5_556
O5 K1 Pr1 112.74(6) . 5_556
O8 K1 Pr1 103.17(5) 1_565 5_556
O8 K1 Pr1 38.75(4) 5_546 5_556
N3 K1 Pr1 95.06(6) . 5_556
N4 K1 Pr1 93.33(6) 1_565 5_556
O2W K1 Pr1 109.19(2) . 5_556
O1W K1 Pr1 79.10(6) . 5_556
O5 K1 Pr1 37.24(4) 5_556 5_556
K1 K1 Pr1 66.14(2) 5_556 5_556
N2 S1 N1 98.76(14) . .
N3 S2 N4 98.72(14) . .
C3 O1 Pr1 88.74(18) . .
C3 O1 K1 169.7(2) . 5_556
Pr1 O1 K1 101.57(7) . 5_556
C3 O2 Pr1 95.70(18) . .
C4 O3 Pr1 143.9(2) . 7_546
C4 O4 K1 128.6(2) . 7_546
C7 O5 Pr1 110.53(19) . .
C7 O5 K1 129.09(19) . .
Pr1 O5 K1 115.30(8) . .
C7 O5 K1 122.77(19) . 5_556
Pr1 O5 K1 87.14(6) . 5_556
K1 O5 K1 81.11(6) . 5_556
C7 O6 Pr1 138.6(2) . 7_546
C8 O7 Pr1 150.8(2) . 7_546
C8 O7 Pr1 90.72(17) . 1_545
Pr1 O7 Pr1 117.28(8) 7_546 1_545
C8 O8 Pr1 96.96(18) . 1_545
C8 O8 K1 113.78(19) . 1_545
Pr1 O8 K1 109.09(8) 1_545 1_545
C8 O8 K1 148.8(2) . 5_546
Pr1 O8 K1 96.07(7) 1_545 5_546
K1 O8 K1 88.23(6) 1_545 5_546
Pr1 O9 H9A 119(3) . .
Pr1 O9 H9B 128(3) . .
H9A O9 H9B 113(3) . .
C1 N1 S1 106.7(2) . .
C2 N2 S1 107.1(2) . .
C5 N3 S2 108.1(2) . .
C5 N3 K1 119.7(2) . .
S2 N3 K1 131.98(13) . .
C6 N4 S2 107.3(2) . .
C6 N4 K1 116.7(2) . 1_545
S2 N4 K1 135.97(14) . 1_545
N1 C1 C2 113.6(3) . .
N1 C1 C3 122.4(3) . .
C2 C1 C3 123.9(3) . .
N2 C2 C1 113.8(3) . .
N2 C2 C4 119.5(3) . .
C1 C2 C4 126.6(3) . .
O1 C3 O2 123.5(3) . .
O1 C3 C1 120.8(3) . .
O2 C3 C1 115.7(3) . .
O1 C3 Pr1 65.55(16) . .
O2 C3 Pr1 58.54(15) . .
C1 C3 Pr1 168.5(2) . .
O4 C4 O3 127.4(3) . .
O4 C4 C2 118.9(3) . .
O3 C4 C2 113.6(3) . .
N3 C5 C6 112.2(3) . .
N3 C5 C7 117.6(3) . .
C6 C5 C7 130.1(3) . .
N4 C6 C5 113.7(3) . .
N4 C6 C8 115.7(3) . .
C5 C6 C8 130.6(3) . .
O5 C7 O6 123.6(3) . .
O5 C7 C5 116.5(3) . .
O6 C7 C5 119.9(3) . .
O8 C8 O7 122.9(3) . .
O8 C8 C6 117.8(3) . .
O7 C8 C6 119.1(3) . .
O8 C8 Pr1 58.74(15) . 1_545
O7 C8 Pr1 64.61(16) . 1_545
C6 C8 Pr1 168.7(2) . 1_545
K1 O1W H1A 107.7(14) . .
K1 O1W H1B 105.5(13) . .
H1A O1W H1B 111(3) . .
K1 O2W K1 149.77(17) 2_556 .
K1 O2W H2 104(3) 2_556 .
K1 O2W H2 95(3) . .

loop_
_geom_bond_atom_site_label_1
_geom_bond_atom_site_label_2
_geom_bond_distance
_geom_bond_site_symmetry_2
Pr1 O3 2.428(2) 7_546
Pr1 O7 2.465(2) 7_546
Pr1 O2 2.477(2) .
Pr1 O6 2.479(2) 7_546
Pr1 O5 2.501(2) .
Pr1 O9 2.511(2) .
Pr1 O8 2.598(2) 1_565
Pr1 O1 2.631(2) .
Pr1 O7 2.726(2) 1_565
Pr1 C3 2.889(3) .
Pr1 C8 3.017(3) 1_565
Pr1 K1 4.1275(8) 5_556
K1 O1 2.696(2) 5_556
K1 O4 2.745(3) 7_546
K1 O5 2.782(2) .
K1 O8 2.880(2) 1_565
K1 O8 2.944(2) 5_546
K1 N3 2.944(3) .
K1 N4 2.985(3) 1_565
K1 O2W 3.2079(15) .
K1 O1W 3.346(3) .
K1 O5 3.411(3) 5_556
K1 K1 4.0544(18) 5_556
K1 Pr1 4.1275(8) 5_556
S1 N2 1.635(3) .
S1 N1 1.637(3) .
S2 N3 1.624(3) .
S2 N4 1.625(3) .
O1 C3 1.254(4) .
O1 K1 2.696(2) 5_556
O2 C3 1.262(4) .
O3 C4 1.271(4) .
O3 Pr1 2.428(2) 7_546
O4 C4 1.218(4) .
O4 K1 2.745(3) 7_546
O5 C7 1.245(4) .
O5 K1 3.411(3) 5_556
O6 C7 1.253(4) .
O6 Pr1 2.479(2) 7_546
O7 C8 1.259(4) .
O7 Pr1 2.465(2) 7_546
O7 Pr1 2.726(2) 1_545
O8 C8 1.251(4) .
O8 Pr1 2.598(2) 1_545
O8 K1 2.880(2) 1_545
O8 K1 2.944(2) 5_546
O9 H9A 0.92(2) .
O9 H9B 0.92(2) .
N1 C1 1.329(4) .
N2 C2 1.319(4) .
N3 C5 1.329(4) .
N4 C6 1.328(4) .
N4 K1 2.985(3) 1_545
C1 C2 1.419(4) .
C1 C3 1.499(4) .
C2 C4 1.520(4) .
C5 C6 1.429(4) .
C5 C7 1.509(4) .
C6 C8 1.516(4) .
C8 Pr1 3.017(3) 1_545
O1W H1A 0.882(19) .
O1W H1B 0.891(19) .
O2W K1 3.2079(15) 2_556
O2W H2 0.92(2) .

loop_
_geom_hbond_atom_site_label_D
_geom_hbond_atom_site_label_H
_geom_hbond_atom_site_label_A
_geom_hbond_distance_DH
_geom_hbond_distance_HA
_geom_hbond_distance_DA
_geom_hbond_angle_DHA
_geom_hbond_site_symmetry_A
O9 H9A O3 0.92(2) 1.92(2) 2.832(3) 170(4) 1_565
O9 H9B O1W 0.92(2) 1.90(2) 2.815(4) 169(5) 5_556
O1W H1A O4 0.882(19) 2.02(2) 2.802(4) 147(3) 8_446
O2W H2 N1 0.92(2) 2.08(2) 2.995(4) 173(5) 5_556
